data_7017446
loop_
_publ_author_name
'Nagy, Eszter M\'arta'
'Nardon, Chiara'
'Giovagnini, Lorena'
'Marchi\`o, Luciano'
'Trevisan, Andrea'
'Fregona, Dolores'

_publ_section_title
;
 Promising anticancer mono- and dinuclear ruthenium(iii) dithiocarbamato
 complexes: systematic solution studies.
;
_journal_issue 44
_journal_name_full 'Dalton transactions (Cambridge, England : 2003)'
_journal_page_first 11885
_journal_page_last 11895
_journal_paper_doi 10.1039/c1dt11504a
_journal_volume 40
_journal_year 2011
_chemical_formula_moiety 'C15 H24 N3 Ru S6, C H Cl3'
_chemical_formula_sum 'C16 H25 Cl3 N3 Ru S6'
_chemical_formula_weight 659.17
_chemical_name_systematic
;
?
;
_space_group_IT_number 2
_symmetry_cell_setting triclinic
_symmetry_space_group_name_Hall '-P 1'
_symmetry_space_group_name_H-M 'P -1'
_atom_sites_solution_hydrogens geom
_atom_sites_solution_primary direct
_atom_sites_solution_secondary difmap
_audit_creation_method SHELXL-97
_cell_angle_alpha 85.612(3)
_cell_angle_beta 83.206(3)
_cell_angle_gamma 71.499(3)
_cell_formula_units_Z 2
_cell_length_a 8.942(2)
_cell_length_b 11.338(2)
_cell_length_c 13.568(3)
_cell_measurement_reflns_used 9285
_cell_measurement_temperature 293(2)
_cell_measurement_theta_max 25.66
_cell_measurement_theta_min 1.51
_cell_volume 1294.2(5)
_computing_cell_refinement Saint
_computing_data_collection Smart
_computing_data_reduction Saint
_computing_structure_refinement 'SHELXL-97 (Sheldrick, 1997)'
_computing_structure_solution Sir97
_diffrn_ambient_temperature 293(2)
_diffrn_measured_fraction_theta_full 0.998
_diffrn_measured_fraction_theta_max 0.998
_diffrn_measurement_device_type 'Bruker Smart APEXII'
_diffrn_measurement_method 'Theta & omega scan'
_diffrn_radiation_monochromator graphite
_diffrn_radiation_source 'fine-focus sealed tube'
_diffrn_radiation_type MoK\a
_diffrn_radiation_wavelength 0.71073
_diffrn_reflns_av_R_equivalents 0.0433
_diffrn_reflns_av_sigmaI/netI 0.0463
_diffrn_reflns_limit_h_max 10
_diffrn_reflns_limit_h_min -10
_diffrn_reflns_limit_k_max 13
_diffrn_reflns_limit_k_min -13
_diffrn_reflns_limit_l_max 16
_diffrn_reflns_limit_l_min -16
_diffrn_reflns_number 14980
_diffrn_reflns_theta_full 25.66
_diffrn_reflns_theta_max 25.66
_diffrn_reflns_theta_min 1.51
_diffrn_standards_decay_% none
_exptl_absorpt_coefficient_mu 1.410
_exptl_absorpt_correction_T_max 1.000
_exptl_absorpt_correction_T_min 0.830
_exptl_absorpt_correction_type multi-scan
_exptl_absorpt_process_details SADABS
_exptl_crystal_colour red
_exptl_crystal_density_diffrn 1.691
_exptl_crystal_density_method 'not measured'
_exptl_crystal_description plate
_exptl_crystal_F_000 666
_exptl_crystal_size_max 0.13
_exptl_crystal_size_mid 0.13
_exptl_crystal_size_min 0.04
_refine_diff_density_max 0.563
_refine_diff_density_min -0.376
_refine_diff_density_rms 0.074
_refine_ls_extinction_method none
_refine_ls_goodness_of_fit_ref 1.008
_refine_ls_hydrogen_treatment constr
_refine_ls_matrix_type full
_refine_ls_number_parameters 262
_refine_ls_number_reflns 4903
_refine_ls_number_restraints 0
_refine_ls_restrained_S_all 1.008
_refine_ls_R_factor_all 0.0599
_refine_ls_R_factor_gt 0.0395
_refine_ls_shift/su_max 0.000
_refine_ls_shift/su_mean 0.000
_refine_ls_structure_factor_coef Fsqd
_refine_ls_weighting_details 'calc w=1/[\s^2^(Fo^2^)+(0.0468P)^2^+0.0277P] where P=(Fo^2^+2Fc^2^)/3'
_refine_ls_weighting_scheme calc
_refine_ls_wR_factor_gt 0.0875
_refine_ls_wR_factor_ref 0.0969
_reflns_number_gt 3600
_reflns_number_total 4903
_reflns_threshold_expression >2sigma(I)
_cod_data_source_file c1dt11504a.txt
_cod_data_source_block fb23
_cod_depositor_comments
;
The following automatic conversions were performed:

'_symmetry_cell_setting' value 'Triclinic' changed to 'triclinic'
according to /home/saulius/struct/CIF-dictionaries/cif_core.dic
dictionary named 'cif_core.dic' version 2.4.1 from 2010-06-29.

Automatic conversion script
Id: cif_fix_values 1715 2011-07-08 13:25:40Z adriana 
;
_cod_original_sg_symbol_H-M P-1
_cod_database_code 7017446

loop_
_symmetry_equiv_pos_as_xyz
'x, y, z'
'-x, -y, -z'

loop_
_atom_site_label
_atom_site_type_symbol
_atom_site_fract_x
_atom_site_fract_y
_atom_site_fract_z
_atom_site_U_iso_or_equiv
_atom_site_adp_type
_atom_site_occupancy
_atom_site_symmetry_multiplicity
_atom_site_calc_flag
_atom_site_refinement_flags
Ru Ru 0.34891(4) 0.32643(3) 0.22715(2) 0.04655(12) Uani 1 1 d .
S21 S 0.52781(12) 0.13406(9) 0.16791(8) 0.0524(3) Uani 1 1 d .
S13 S 0.40627(12) 0.29826(10) 0.39807(8) 0.0505(3) Uani 1 1 d .
S11 S 0.20277(12) 0.18105(9) 0.24026(8) 0.0501(3) Uani 1 1 d .
S12 S 0.12070(12) 0.50821(9) 0.23963(7) 0.0491(3) Uani 1 1 d .
S22 S 0.30914(14) 0.40926(10) 0.06290(8) 0.0601(3) Uani 1 1 d .
S23 S 0.55155(13) 0.41669(10) 0.23997(8) 0.0579(3) Uani 1 1 d .
Cl3 Cl 0.73016(17) -0.02857(13) 0.52614(9) 0.0822(4) Uani 1 1 d .
Cl2 Cl 0.86891(17) 0.05042(15) 0.34150(11) 0.0931(4) Uani 1 1 d .
Cl1 Cl 0.7537(2) -0.16062(14) 0.35264(11) 0.1097(6) Uani 1 1 d .
N12 N 0.0844(4) 0.6316(3) 0.0623(2) 0.0503(8) Uani 1 1 d .
N11 N 0.3849(4) -0.0417(3) 0.1743(2) 0.0524(8) Uani 1 1 d .
N13 N 0.6580(4) 0.3712(3) 0.4195(3) 0.0560(9) Uani 1 1 d .
C1S C 0.7246(5) -0.0145(4) 0.3975(3) 0.0609(11) Uani 1 1 d .
H1S H 0.6200 0.0404 0.3825 0.073 Uiso 1 1 calc R
C23 C 0.6669(5) 0.3240(4) 0.5222(3) 0.0635(12) Uani 1 1 d .
H23A H 0.6403 0.2471 0.5314 0.076 Uiso 1 1 calc R
H23B H 0.5953 0.3844 0.5670 0.076 Uiso 1 1 calc R
C12 C 0.1589(4) 0.5306(4) 0.1132(3) 0.0454(9) Uani 1 1 d .
C11 C 0.3734(4) 0.0741(4) 0.1913(3) 0.0459(9) Uani 1 1 d .
C13 C 0.5533(5) 0.3647(3) 0.3613(3) 0.0488(10) Uani 1 1 d .
C52 C 0.1305(6) 0.6581(4) -0.0427(3) 0.0682(13) Uani 1 1 d .
H52A H 0.0786 0.6232 -0.0864 0.082 Uiso 1 1 calc R
H52B H 0.2443 0.6255 -0.0585 0.082 Uiso 1 1 calc R
C32 C -0.0775(6) 0.8327(4) 0.0199(4) 0.0748(14) Uani 1 1 d .
H32A H -0.1015 0.9163 0.0429 0.090 Uiso 1 1 calc R
H32B H -0.1666 0.8275 -0.0119 0.090 Uiso 1 1 calc R
C42 C 0.0740(6) 0.7983(4) -0.0507(3) 0.0704(13) Uani 1 1 d .
H42A H 0.0525 0.8281 -0.1181 0.084 Uiso 1 1 calc R
H42B H 0.1516 0.8324 -0.0302 0.084 Uiso 1 1 calc R
C53 C 0.7946(6) 0.4151(5) 0.3827(4) 0.0783(15) Uani 1 1 d .
H53A H 0.7602 0.5035 0.3653 0.094 Uiso 1 1 calc R
H53B H 0.8537 0.3703 0.3250 0.094 Uiso 1 1 calc R
C51 C 0.5331(5) -0.1345(4) 0.1361(3) 0.0589(11) Uani 1 1 d .
H51A H 0.6241 -0.1219 0.1609 0.071 Uiso 1 1 calc R
H51B H 0.5466 -0.1305 0.0641 0.071 Uiso 1 1 calc R
C22 C -0.0402(5) 0.7367(4) 0.1053(3) 0.0593(11) Uani 1 1 d .
H22A H -0.0039 0.7689 0.1589 0.071 Uiso 1 1 calc R
H22B H -0.1330 0.7128 0.1308 0.071 Uiso 1 1 calc R
C41 C 0.5124(6) -0.2566(4) 0.1750(4) 0.0858(16) Uani 1 1 d .
H41A H 0.5723 -0.3233 0.1317 0.103 Uiso 1 1 calc R
H41B H 0.5458 -0.2775 0.2413 0.103 Uiso 1 1 calc R
C21 C 0.2587(5) -0.0987(4) 0.2035(4) 0.0651(12) Uani 1 1 d .
H21A H 0.1677 -0.0606 0.1665 0.078 Uiso 1 1 calc R
H21B H 0.2252 -0.0925 0.2740 0.078 Uiso 1 1 calc R
C31 C 0.3420(6) -0.2344(4) 0.1759(5) 0.0914(18) Uani 1 1 d .
H31A H 0.3077 -0.2905 0.2242 0.110 Uiso 1 1 calc R
H31B H 0.3169 -0.2482 0.1110 0.110 Uiso 1 1 calc R
C33 C 0.8367(7) 0.3023(6) 0.5403(5) 0.0983(19) Uani 1 1 d .
H33A H 0.8436 0.3208 0.6079 0.118 Uiso 1 1 calc R
H33B H 0.8995 0.2165 0.5289 0.118 Uiso 1 1 calc R
C43 C 0.8923(7) 0.3873(6) 0.4690(5) 0.104(2) Uani 1 1 d .
H43A H 1.0032 0.3491 0.4463 0.124 Uiso 1 1 calc R
H43B H 0.8818 0.4638 0.5006 0.124 Uiso 1 1 calc R

loop_
_atom_site_aniso_label
_atom_site_aniso_U_11
_atom_site_aniso_U_22
_atom_site_aniso_U_33
_atom_site_aniso_U_23
_atom_site_aniso_U_13
_atom_site_aniso_U_12
Ru 0.0486(2) 0.03853(19) 0.0500(2) -0.00039(14) 0.00026(15) -0.01211(15)
S21 0.0481(6) 0.0410(6) 0.0663(7) -0.0041(5) 0.0019(5) -0.0134(5)
S13 0.0510(6) 0.0508(6) 0.0526(6) 0.0034(5) -0.0027(5) -0.0220(5)
S11 0.0435(6) 0.0454(6) 0.0608(7) -0.0032(5) -0.0051(5) -0.0128(5)
S12 0.0529(6) 0.0442(6) 0.0446(6) -0.0001(4) 0.0025(5) -0.0104(5)
S22 0.0702(7) 0.0518(7) 0.0461(6) -0.0053(5) 0.0040(5) -0.0048(5)
S23 0.0615(7) 0.0536(6) 0.0624(7) 0.0050(5) 0.0017(5) -0.0276(5)
Cl3 0.1106(11) 0.0859(9) 0.0568(7) -0.0045(6) -0.0074(7) -0.0402(8)
Cl2 0.0777(9) 0.1061(11) 0.0934(10) 0.0140(8) 0.0063(7) -0.0350(8)
Cl1 0.1784(17) 0.0867(10) 0.0745(10) -0.0147(8) -0.0216(10) -0.0504(11)
N12 0.050(2) 0.050(2) 0.0441(19) 0.0029(15) 0.0007(15) -0.0081(16)
N11 0.052(2) 0.042(2) 0.064(2) -0.0073(16) -0.0044(17) -0.0154(16)
N13 0.052(2) 0.054(2) 0.068(2) -0.0040(18) -0.0075(18) -0.0242(17)
C1S 0.060(3) 0.065(3) 0.057(3) 0.000(2) -0.006(2) -0.017(2)
C23 0.064(3) 0.060(3) 0.066(3) -0.012(2) -0.008(2) -0.017(2)
C12 0.045(2) 0.047(2) 0.044(2) -0.0061(18) -0.0020(18) -0.0151(18)
C11 0.049(2) 0.043(2) 0.045(2) 0.0024(17) -0.0117(18) -0.0122(18)
C13 0.047(2) 0.037(2) 0.060(3) -0.0044(18) 0.000(2) -0.0097(18)
C52 0.066(3) 0.077(3) 0.052(3) 0.008(2) -0.003(2) -0.013(2)
C32 0.076(3) 0.063(3) 0.077(3) 0.013(3) -0.013(3) -0.011(3)
C42 0.070(3) 0.079(3) 0.065(3) 0.025(3) -0.020(3) -0.030(3)
C53 0.065(3) 0.081(4) 0.103(4) -0.005(3) -0.007(3) -0.042(3)
C51 0.062(3) 0.046(2) 0.065(3) -0.013(2) 0.007(2) -0.014(2)
C22 0.051(3) 0.055(3) 0.064(3) 0.003(2) -0.005(2) -0.007(2)
C41 0.090(4) 0.047(3) 0.114(5) -0.014(3) 0.014(3) -0.020(3)
C21 0.053(3) 0.053(3) 0.095(4) -0.008(2) -0.011(2) -0.024(2)
C31 0.085(4) 0.052(3) 0.151(6) 0.000(3) -0.035(4) -0.033(3)
C33 0.077(4) 0.126(5) 0.099(4) -0.016(4) -0.025(3) -0.033(4)
C43 0.079(4) 0.132(6) 0.120(5) -0.016(4) -0.023(4) -0.054(4)

loop_
_atom_type_symbol
_atom_type_description
_atom_type_scat_dispersion_real
_atom_type_scat_dispersion_imag
_atom_type_scat_source
C C 0.0033 0.0016 'International Tables Vol C Tables 4.2.6.8 and 6.1.1.4'
H H 0.0000 0.0000 'International Tables Vol C Tables 4.2.6.8 and 6.1.1.4'
N N 0.0061 0.0033 'International Tables Vol C Tables 4.2.6.8 and 6.1.1.4'
S S 0.1246 0.1234 'International Tables Vol C Tables 4.2.6.8 and 6.1.1.4'
Ru Ru -1.2594 0.8363 'International Tables Vol C Tables 4.2.6.8 and 6.1.1.4'
Cl Cl 0.1484 0.1585 'International Tables Vol C Tables 4.2.6.8 and 6.1.1.4'

loop_
_geom_angle_atom_site_label_1
_geom_angle_atom_site_label_2
_geom_angle_atom_site_label_3
_geom_angle
S22 Ru S23 92.98(4)
S22 Ru S21 91.78(4)
S23 Ru S21 94.44(4)
S22 Ru S11 100.68(4)
S23 Ru S11 161.66(4)
S21 Ru S11 73.13(4)
S22 Ru S12 73.29(4)
S23 Ru S12 100.14(4)
S21 Ru S12 159.54(4)
S11 Ru S12 95.51(4)
S22 Ru S13 163.18(4)
S23 Ru S13 73.00(4)
S21 Ru S13 98.40(4)
S11 Ru S13 95.09(4)
S12 Ru S13 99.55(4)
C11 S21 Ru 87.32(13)
C13 S13 Ru 86.43(14)
C11 S11 Ru 87.11(14)
C12 S12 Ru 86.51(13)
C12 S22 Ru 87.62(13)
C13 S23 Ru 87.92(14)
C12 N12 C22 124.3(3)
C12 N12 C52 123.8(3)
C22 N12 C52 111.5(3)
C11 N11 C21 124.4(3)
C11 N11 C51 123.7(3)
C21 N11 C51 111.4(3)
C13 N13 C23 125.6(3)
C13 N13 C53 122.5(4)
C23 N13 C53 111.5(4)
Cl1 C1S Cl3 109.0(2)
Cl1 C1S Cl2 111.0(2)
Cl3 C1S Cl2 110.4(2)
Cl1 C1S H1S 108.8
Cl3 C1S H1S 108.8
Cl2 C1S H1S 108.8
N13 C23 C33 104.4(4)
N13 C23 H23A 110.9
C33 C23 H23A 110.9
N13 C23 H23B 110.9
C33 C23 H23B 110.9
H23A C23 H23B 108.9
N12 C12 S22 124.1(3)
N12 C12 S12 123.8(3)
S22 C12 S12 112.1(2)
N11 C11 S21 123.7(3)
N11 C11 S11 123.9(3)
S21 C11 S11 112.4(2)
N13 C13 S23 124.0(3)
N13 C13 S13 123.7(3)
S23 C13 S13 112.3(2)
N12 C52 C42 102.7(4)
N12 C52 H52A 111.2
C42 C52 H52A 111.2
N12 C52 H52B 111.2
C42 C52 H52B 111.2
H52A C52 H52B 109.1
C22 C32 C42 103.8(4)
C22 C32 H32A 111.0
C42 C32 H32A 111.0
C22 C32 H32B 111.0
C42 C32 H32B 111.0
H32A C32 H32B 109.0
C52 C42 C32 103.3(4)
C52 C42 H42A 111.1
C32 C42 H42A 111.1
C52 C42 H42B 111.1
C32 C42 H42B 111.1
H42A C42 H42B 109.1
N13 C53 C43 103.4(4)
N13 C53 H53A 111.1
C43 C53 H53A 111.1
N13 C53 H53B 111.1
C43 C53 H53B 111.1
H53A C53 H53B 109.0
N11 C51 C41 103.7(3)
N11 C51 H51A 111.0
C41 C51 H51A 111.0
N11 C51 H51B 111.0
C41 C51 H51B 111.0
H51A C51 H51B 109.0
N12 C22 C32 104.5(3)
N12 C22 H22A 110.8
C32 C22 H22A 110.8
N12 C22 H22B 110.8
C32 C22 H22B 110.8
H22A C22 H22B 108.9
C31 C41 C51 103.4(4)
C31 C41 H41A 111.1
C51 C41 H41A 111.1
C31 C41 H41B 111.1
C51 C41 H41B 111.1
H41A C41 H41B 109.1
N11 C21 C31 101.8(4)
N11 C21 H21A 111.4
C31 C21 H21A 111.4
N11 C21 H21B 111.4
C31 C21 H21B 111.4
H21A C21 H21B 109.3
C41 C31 C21 107.2(4)
C41 C31 H31A 110.3
C21 C31 H31A 110.3
C41 C31 H31B 110.3
C21 C31 H31B 110.3
H31A C31 H31B 108.5
C43 C33 C23 105.3(5)
C43 C33 H33A 110.7
C23 C33 H33A 110.7
C43 C33 H33B 110.7
C23 C33 H33B 110.7
H33A C33 H33B 108.8
C33 C43 C53 108.7(4)
C33 C43 H43A 110.0
C53 C43 H43A 110.0
C33 C43 H43B 110.0
C53 C43 H43B 110.0
H43A C43 H43B 108.3

loop_
_geom_bond_atom_site_label_1
_geom_bond_atom_site_label_2
_geom_bond_distance
Ru S22 2.3729(12)
Ru S23 2.3748(12)
Ru S21 2.3900(11)
Ru S11 2.3924(11)
Ru S12 2.3964(11)
Ru S13 2.4098(12)
S21 C11 1.711(4)
S13 C13 1.722(4)
S11 C11 1.717(4)
S12 C12 1.724(4)
S22 C12 1.708(4)
S23 C13 1.705(4)
Cl3 C1S 1.746(4)
Cl2 C1S 1.752(4)
Cl1 C1S 1.740(5)
N12 C12 1.318(5)
N12 C22 1.453(5)
N12 C52 1.471(5)
N11 C11 1.321(5)
N11 C21 1.471(5)
N11 C51 1.473(5)
N13 C13 1.316(5)
N13 C23 1.457(5)
N13 C53 1.481(5)
C1S H1S 0.9800
C23 C33 1.506(6)
C23 H23A 0.9700
C23 H23B 0.9700
C52 C42 1.506(6)
C52 H52A 0.9700
C52 H52B 0.9700
C32 C22 1.518(6)
C32 C42 1.523(6)
C32 H32A 0.9700
C32 H32B 0.9700
C42 H42A 0.9700
C42 H42B 0.9700
C53 C43 1.498(7)
C53 H53A 0.9700
C53 H53B 0.9700
C51 C41 1.502(6)
C51 H51A 0.9700
C51 H51B 0.9700
C22 H22A 0.9700
C22 H22B 0.9700
C41 C31 1.462(7)
C41 H41A 0.9700
C41 H41B 0.9700
C21 C31 1.536(6)
C21 H21A 0.9700
C21 H21B 0.9700
C31 H31A 0.9700
C31 H31B 0.9700
C33 C43 1.470(7)
C33 H33A 0.9700
C33 H33B 0.9700
C43 H43A 0.9700
C43 H43B 0.9700
